data_4134724
loop_
_publ_author_name
'Voj\'a\<ckov\'a, Petra'
'Michalska, Lucyna'
'Ne\<cas, Marek'
'Shcherbakov, Dimitri'
'B\"ottger, Erik C'
'\<Sponer, Ji\<r\'i'
'\<Sponer, Judit E'
'\<Svenda, Jakub'

_publ_section_title
;
 Stereocontrolled Synthesis of (-)-Bactobolin A.
;
_journal_issue 16
_journal_name_full 'Journal of the American Chemical Society'
_journal_page_first 7306
_journal_page_last 7311
_journal_paper_doi 10.1021/jacs.0c01554
_journal_volume 142
_journal_year 2020
_chemical_formula_moiety '2(C17 H25 Cl2 N O7), H2 O'
_chemical_formula_sum 'C17 H26 Cl2 N O7.5'
_chemical_formula_weight 435.29
_space_group_crystal_system monoclinic
_space_group_IT_number 15
_space_group_name_Hall '-C 2yc'
_space_group_name_H-M_alt 'C 1 2/c 1'
_atom_sites_solution_hydrogens mixed
_audit_creation_method SHELXL-2018/3
_cell_angle_alpha 90
_cell_angle_beta 118.833(4)
_cell_angle_gamma 90
_cell_formula_units_Z 16
_cell_length_a 31.4309(9)
_cell_length_b 12.0536(3)
_cell_length_c 25.2006(8)
_cell_measurement_reflns_used 7600
_cell_measurement_temperature 120(2)
_cell_measurement_theta_max 31.2900
_cell_measurement_theta_min 2.3200
_cell_volume 8363.8(5)
_computing_cell_refinement 'CrysAlisPro 1.171.38.46 (Rigaku OD, 2015)'
_computing_data_collection
;
Rigaku CrystalClear-SM Expert 2.1 b32 (Rigaku, 2014)
MSCServDetCCD = {5.7.3.4}
;
_computing_data_reduction 'CrysAlisPro 1.171.38.46 (Rigaku OD, 2015)'
_computing_structure_refinement 'SHELXL-2018/3 (Sheldrick, 2018)'
_computing_structure_solution 'SHELXT 2014/5 (Sheldrick, 2014)'
_diffrn_ambient_temperature 120(2)
_diffrn_measured_fraction_theta_full 0.993
_diffrn_measured_fraction_theta_max 0.993
_diffrn_measurement_device_type 'AFC11 (Right): Eulerian 3 circle CCD'
_diffrn_measurement_method 'Profile data from \w-scans'
_diffrn_radiation_type MoK\a
_diffrn_radiation_wavelength 0.71073
_diffrn_reflns_av_R_equivalents 0.0272
_diffrn_reflns_av_unetI/netI 0.0286
_diffrn_reflns_Laue_measured_fraction_full 0.993
_diffrn_reflns_Laue_measured_fraction_max 0.993
_diffrn_reflns_limit_h_max 37
_diffrn_reflns_limit_h_min -37
_diffrn_reflns_limit_k_max 13
_diffrn_reflns_limit_k_min -14
_diffrn_reflns_limit_l_max 30
_diffrn_reflns_limit_l_min -29
_diffrn_reflns_number 20664
_diffrn_reflns_point_group_measured_fraction_full 0.993
_diffrn_reflns_point_group_measured_fraction_max 0.993
_diffrn_reflns_theta_full 25.242
_diffrn_reflns_theta_max 25.348
_diffrn_reflns_theta_min 1.896
_diffrn_source 'Rotating Anode MicroMax-007HF DW 1.2 kW'
_exptl_absorpt_coefficient_mu 0.350
_exptl_absorpt_correction_T_max 1.00000
_exptl_absorpt_correction_T_min 0.62729
_exptl_absorpt_correction_type multi-scan
_exptl_absorpt_process_details
;
CrysAlisPro 1.171.38.46 (Rigaku Oxford Diffraction, 2015)
Empirical absorption correction using spherical harmonics,
 implemented in SCALE3 ABSPACK scaling algorithm.
;
_exptl_crystal_colour colourless
_exptl_crystal_density_diffrn 1.383
_exptl_crystal_description plate
_exptl_crystal_F_000 3664
_exptl_crystal_size_max 0.150
_exptl_crystal_size_mid 0.150
_exptl_crystal_size_min 0.020
_refine_diff_density_max 1.780
_refine_diff_density_min -0.697
_refine_diff_density_rms 0.088
_refine_ls_extinction_method none
_refine_ls_goodness_of_fit_ref 1.058
_refine_ls_hydrogen_treatment mixed
_refine_ls_matrix_type full
_refine_ls_number_parameters 528
_refine_ls_number_reflns 7611
_refine_ls_number_restraints 454
_refine_ls_restrained_S_all 1.027
_refine_ls_R_factor_all 0.0724
_refine_ls_R_factor_gt 0.0652
_refine_ls_shift/su_max 0.001
_refine_ls_shift/su_mean 0.000
_refine_ls_structure_factor_coef Fsqd
_refine_ls_weighting_details 'w=1/[\s^2^(Fo^2^)+(0.0995P)^2^+34.3343P] where P=(Fo^2^+2Fc^2^)/3'
_refine_ls_weighting_scheme calc
_refine_ls_wR_factor_gt 0.1761
_refine_ls_wR_factor_ref 0.1817
_reflns_Friedel_coverage 0.000
_reflns_number_gt 6760
_reflns_number_total 7611
_reflns_threshold_expression 'I > 2\s(I)'
_cod_data_source_file ja0c01554_si_004.cif
_cod_data_source_block pv1007_a
_cod_depositor_comments 'Adding full bibliography for 4134723--4134727.cif.'
_cod_original_sg_symbol_H-M 'C 2/c'
_cod_original_formula_sum 'C17 H26 Cl2 N O7.50'
_cod_database_code 4134724
_shelx_shelxl_version_number 2018/3
_shelx_space_group_comment
;
The symmetry employed for this shelxl refinement is uniquely defined
by the following loop, which should always be used as a source of
symmetry information in preference to the above space-group names.
They are only intended as comments.
;
_shelx_estimated_absorpt_t_min 0.949
_shelx_estimated_absorpt_t_max 0.993

loop_
_space_group_symop_operation_xyz
'x, y, z'
'-x, y, -z+1/2'
'x+1/2, y+1/2, z'
'-x+1/2, y+1/2, -z+1/2'
'-x, -y, -z'
'x, -y, z-1/2'
'-x+1/2, -y+1/2, -z'
'x+1/2, -y+1/2, z-1/2'

loop_
_atom_site_label
_atom_site_type_symbol
_atom_site_fract_x
_atom_site_fract_y
_atom_site_fract_z
_atom_site_U_iso_or_equiv
_atom_site_adp_type
_atom_site_occupancy
_atom_site_site_symmetry_order
_atom_site_calc_flag
_atom_site_refinement_flags_posn
_atom_site_refinement_flags_adp
_atom_site_refinement_flags_occupancy
_atom_site_disorder_assembly
_atom_site_disorder_group
Cl1_1 Cl 0.63994(4) -0.11559(7) 0.23963(4) 0.0321(2) Uani 1 1 d . . . . .
Cl2_1 Cl 0.68890(3) -0.09848(7) 0.37131(4) 0.0346(2) Uani 1 1 d . . . . .
O1_1 O 0.65293(7) 0.15814(18) 0.46893(9) 0.0201(5) Uani 1 1 d . . . . .
O2_1 O 0.58060(8) 0.15639(18) 0.50329(9) 0.0208(5) Uani 1 1 d . . . . .
O3_1 O 0.64263(9) 0.32897(18) 0.50542(10) 0.0266(5) Uani 1 1 d . . . . .
O4_1 O 0.65091(8) 0.06244(18) 0.57078(10) 0.0231(5) Uani 1 1 d . . . . .
O5_1 O 0.49094(9) -0.0723(2) 0.33484(11) 0.0311(6) Uani 1 1 d . . . . .
O6_1 O 0.59799(8) 0.10345(17) 0.24061(9) 0.0203(5) Uani 1 1 d . . . . .
O7_1 O 0.54829(9) 0.25012(19) 0.20411(11) 0.0276(5) Uani 1 1 d . . . . .
N1_1 N 0.60107(10) 0.2289(2) 0.30644(12) 0.0218(6) Uani 1 1 d . . . . .
H1_1 H 0.598668 0.294594 0.319991 0.026 Uiso 1 1 calc R U . . .
C1_1 C 0.60054(11) 0.0761(2) 0.37265(13) 0.0171(6) Uani 1 1 d . . . . .
H1A_1 H 0.617026 0.003713 0.389661 0.020 Uiso 1 1 calc R U . . .
C2_1 C 0.60254(11) 0.1458(2) 0.42475(13) 0.0178(6) Uani 1 1 d . . . . .
H2_1 H 0.587871 0.220409 0.409268 0.021 Uiso 1 1 calc R U . . .
C3_1 C 0.66043(12) 0.2199(3) 0.52167(14) 0.0217(6) Uani 1 1 d . . . . .
C4_1 C 0.63007(12) 0.1689(3) 0.54917(13) 0.0220(6) Uani 1 1 d . . . . .
C5_1 C 0.57612(11) 0.0893(2) 0.45365(13) 0.0181(6) Uani 1 1 d . . . . .
H5_1 H 0.591570 0.015515 0.469671 0.022 Uiso 1 1 calc R U . . .
C6_1 C 0.52268(12) 0.0721(3) 0.41005(14) 0.0235(7) Uani 1 1 d . . . . .
H6A_1 H 0.506148 0.144706 0.396983 0.028 Uiso 1 1 calc R U . . .
H6AB_1 H 0.507379 0.030197 0.430217 0.028 Uiso 1 1 calc R U . . .
C7_1 C 0.51767(11) 0.0077(3) 0.35538(14) 0.0217(6) Uani 1 1 d . . . . .
C8_1 C 0.54687(11) 0.0523(3) 0.32659(14) 0.0208(6) Uani 1 1 d . . . . .
H8A_1 H 0.531556 0.121684 0.304654 0.025 Uiso 1 1 calc R U . . .
H8AB_1 H 0.545677 -0.002185 0.296506 0.025 Uiso 1 1 calc R U . . .
C9_1 C 0.71465(12) 0.2152(3) 0.56402(15) 0.0284(7) Uani 1 1 d . . . . .
H9A_1 H 0.722773 0.260544 0.599929 0.043 Uiso 1 1 calc R U . . .
H9B_1 H 0.731845 0.243788 0.543174 0.043 Uiso 1 1 calc R U . . .
H9C_1 H 0.724443 0.138185 0.576352 0.043 Uiso 1 1 calc R U . . .
C10_1 C 0.66711(14) 0.3971(3) 0.48206(18) 0.0357(8) Uani 1 1 d . . . . .
H10A_1 H 0.647943 0.464250 0.463961 0.054 Uiso 1 1 calc R U . . .
H10B_1 H 0.671003 0.355889 0.451156 0.054 Uiso 1 1 calc R U . . .
H10C_1 H 0.699140 0.417914 0.515064 0.054 Uiso 1 1 calc R U . . .
C11_1 C 0.62944(13) 0.2399(3) 0.59835(15) 0.0280(7) Uani 1 1 d . . . . .
H11A_1 H 0.662581 0.247538 0.631992 0.042 Uiso 1 1 calc R U . . .
H11B_1 H 0.608918 0.204694 0.612947 0.042 Uiso 1 1 calc R U . . .
H11C_1 H 0.616423 0.313418 0.581948 0.042 Uiso 1 1 calc R U . . .
C12_1 C 0.62544(14) -0.0063(3) 0.59248(16) 0.0305(8) Uani 1 1 d . . . . .
H12A_1 H 0.634599 -0.083971 0.592410 0.046 Uiso 1 1 calc R U . . .
H12B_1 H 0.590376 0.002181 0.566069 0.046 Uiso 1 1 calc R U . . .
H12C_1 H 0.633896 0.015902 0.633823 0.046 Uiso 1 1 calc R U . . .
C13_1 C 0.62892(11) 0.1368(2) 0.34539(14) 0.0189(6) Uani 1 1 d . . . . .
H13_1 H 0.660062 0.165915 0.379051 0.023 Uiso 1 1 calc R U . . .
C14_1 C 0.57960(11) 0.2015(2) 0.24757(14) 0.0198(6) Uani 1 1 d . . . . .
C15_1 C 0.63970(11) 0.0745(3) 0.29901(14) 0.0199(6) Uani 1 1 d . . . . .
C16_1 C 0.68477(13) 0.1189(3) 0.29893(17) 0.0290(7) Uani 1 1 d . . . . .
H16A_1 H 0.713699 0.093924 0.335576 0.044 Uiso 1 1 calc R U . . .
H16B_1 H 0.683769 0.200186 0.298078 0.044 Uiso 1 1 calc R U . . .
H16C_1 H 0.685987 0.091382 0.263100 0.044 Uiso 1 1 calc R U . . .
C17_1 C 0.63869(13) -0.0526(3) 0.30305(14) 0.0229(7) Uani 1 1 d . . . . .
H17_1 H 0.608084 -0.075121 0.303082 0.027 Uiso 1 1 calc R U . . .
Cl1_2 Cl 0.59233(3) 0.77019(8) 0.46292(5) 0.0385(2) Uani 1 1 d . . . . .
Cl2_2 Cl 0.49754(4) 0.76504(8) 0.45804(4) 0.0368(2) Uani 1 1 d . . . . .
O1_2 O 0.37702(7) 0.52329(17) 0.33421(9) 0.0177(4) Uani 1 1 d . . . . .
O2_2 O 0.31621(7) 0.51356(17) 0.20898(9) 0.0198(5) Uani 1 1 d . . . . .
O3_2 O 0.34359(8) 0.34712(17) 0.30214(9) 0.0193(4) Uani 1 1 d . . . . .
O4_2 O 0.27801(8) 0.60254(18) 0.25697(11) 0.0243(5) Uani 1 1 d . . . . .
O5_2 O 0.42698(9) 0.7552(2) 0.19311(12) 0.0313(6) Uani 1 1 d . . . . .
O6_2 O 0.56086(8) 0.55923(17) 0.39364(10) 0.0213(5) Uani 1 1 d . . . . .
O7_2 O 0.56398(9) 0.41046(19) 0.34185(11) 0.0271(5) Uani 1 1 d . . . . .
N1_2 N 0.49947(9) 0.4410(2) 0.35999(11) 0.0187(5) Uani 1 1 d . . . . .
H1_2 H 0.484194 0.377066 0.348312 0.022 Uiso 1 1 calc R U . . .
C1_2 C 0.44268(11) 0.6015(2) 0.32329(13) 0.0167(6) Uani 1 1 d . . . . .
H1A_2 H 0.435526 0.672638 0.337853 0.020 Uiso 1 1 calc R U . . .
C2_2 C 0.39601(10) 0.5329(2) 0.29257(13) 0.0164(6) Uani 1 1 d . . . . .
H2_2 H 0.403493 0.457323 0.282836 0.020 Uiso 1 1 calc R U . . .
C3_2 C 0.33356(11) 0.4587(2) 0.31117(14) 0.0185(6) Uani 1 1 d . . . . .
C4_2 C 0.29484(11) 0.4989(2) 0.24693(14) 0.0195(6) Uani 1 1 d . . . . .
C5_2 C 0.35743(11) 0.5867(2) 0.23568(14) 0.0188(6) Uani 1 1 d . . . . .
H5_2 H 0.347443 0.658231 0.246526 0.023 Uiso 1 1 calc R U . . .
C6_2 C 0.37343(12) 0.6091(3) 0.18843(15) 0.0247(7) Uani 1 1 d . . . . .
H6A_2 H 0.378364 0.537999 0.172477 0.030 Uiso 1 1 calc R U . . .
H6AB_2 H 0.347963 0.651562 0.154226 0.030 Uiso 1 1 calc R U . . .
C7_2 C 0.42024(12) 0.6745(3) 0.21716(15) 0.0229(7) Uani 1 1 d . . . . .
C8_2 C 0.45961(11) 0.6288(3) 0.27637(14) 0.0194(6) Uani 1 1 d . . . . .
H8A_2 H 0.486344 0.683614 0.294379 0.023 Uiso 1 1 calc R U . . .
H8AB_2 H 0.472804 0.560508 0.267962 0.023 Uiso 1 1 calc R U . . .
C9_2 C 0.31615(12) 0.4688(3) 0.35794(15) 0.0251(7) Uani 1 1 d . . . . .
H9A_2 H 0.288320 0.419492 0.346795 0.038 Uiso 1 1 calc R U . . .
H9B_2 H 0.306437 0.545608 0.359164 0.038 Uiso 1 1 calc R U . . .
H9C_2 H 0.342512 0.447811 0.397921 0.038 Uiso 1 1 calc R U . . .
C10_2 C 0.37818(13) 0.2909(3) 0.35563(15) 0.0260(7) Uani 1 1 d . . . . .
H10A_2 H 0.386243 0.219106 0.344546 0.039 Uiso 1 1 calc R U . . .
H10B_2 H 0.364337 0.279205 0.382687 0.039 Uiso 1 1 calc R U . . .
H10C_2 H 0.407679 0.336024 0.376329 0.039 Uiso 1 1 calc R U . . .
C11_2 C 0.25351(11) 0.4168(3) 0.21475(15) 0.0243(7) Uani 1 1 d . . . . .
H11A_2 H 0.237024 0.405292 0.238852 0.036 Uiso 1 1 calc R U . . .
H11B_2 H 0.266508 0.346044 0.209769 0.036 Uiso 1 1 calc R U . . .
H11C_2 H 0.230334 0.446264 0.174868 0.036 Uiso 1 1 calc R U . . .
C12_2 C 0.24749(12) 0.6635(3) 0.20252(17) 0.0310(8) Uani 1 1 d . . . . .
H12A_2 H 0.226216 0.713221 0.209899 0.046 Uiso 1 1 calc R U . . .
H12B_2 H 0.227673 0.611506 0.169992 0.046 Uiso 1 1 calc R U . . .
H12C_2 H 0.267796 0.707285 0.190629 0.046 Uiso 1 1 calc R U . . .
C13_2 C 0.48129(11) 0.5365(2) 0.37878(13) 0.0172(6) Uani 1 1 d . . . . .
H13_2 H 0.466302 0.509931 0.403599 0.021 Uiso 1 1 calc R U . . .
C14_2 C 0.54236(11) 0.4630(2) 0.36277(14) 0.0202(6) Uani 1 1 d . . . . .
C15_2 C 0.53131(11) 0.5906(3) 0.42143(14) 0.0210(6) Uani 1 1 d . . . . .
C16_2 C 0.55418(13) 0.5375(3) 0.48442(15) 0.0314(8) Uani 1 1 d . . . . .
H16A_2 H 0.536543 0.561607 0.505558 0.047 Uiso 1 1 calc R U . . .
H16B_2 H 0.588247 0.560271 0.507659 0.047 Uiso 1 1 calc R U . . .
H16C_2 H 0.552372 0.456502 0.480347 0.047 Uiso 1 1 calc R U . . .
C17_2 C 0.53165(12) 0.7181(3) 0.42325(16) 0.0268(7) Uani 1 1 d . . . . .
H17_2 H 0.516037 0.746583 0.380729 0.032 Uiso 1 1 calc R U . . .
O1A O 0.30727(19) 0.1080(4) 0.4669(3) 0.0551(18) Uani 0.611(9) 1 d D . P A 1
H1O1 H 0.279(2) 0.137(6) 0.463(6) 0.083 Uiso 0.611(9) 1 d D U P A 1
H1O2 H 0.304(3) 0.0341(12) 0.466(5) 0.083 Uiso 0.611(9) 1 d D U P A 1
O1B O 0.2612(3) 0.0902(9) 0.4598(4) 0.057(3) Uani 0.389(9) 1 d D . P A 2
H2O1 H 0.253(5) 0.160(5) 0.464(6) 0.086 Uiso 0.389(9) 1 d D U P A 2
H2O2 H 0.239(4) 0.068(10) 0.422(3) 0.086 Uiso 0.389(9) 1 d D U P A 2

loop_
_atom_site_aniso_label
_atom_site_aniso_U_11
_atom_site_aniso_U_22
_atom_site_aniso_U_33
_atom_site_aniso_U_23
_atom_site_aniso_U_13
_atom_site_aniso_U_12
Cl1_1 0.0581(6) 0.0166(4) 0.0341(5) -0.0010(3) 0.0322(4) 0.0038(3)
Cl2_1 0.0423(5) 0.0264(5) 0.0330(5) 0.0122(4) 0.0165(4) 0.0131(4)
O1_1 0.0251(11) 0.0197(11) 0.0123(10) -0.0026(8) 0.0065(9) -0.0004(9)
O2_1 0.0317(11) 0.0162(11) 0.0149(10) -0.0047(8) 0.0115(9) 0.0017(9)
O3_1 0.0421(13) 0.0122(11) 0.0245(12) -0.0009(9) 0.0152(10) -0.0020(9)
O4_1 0.0356(12) 0.0157(11) 0.0152(10) 0.0027(9) 0.0100(9) 0.0008(9)
O5_1 0.0347(13) 0.0273(13) 0.0266(13) -0.0056(10) 0.0110(11) -0.0083(10)
O6_1 0.0356(12) 0.0103(10) 0.0133(10) 0.0015(8) 0.0104(9) 0.0037(9)
O7_1 0.0356(13) 0.0156(11) 0.0259(12) 0.0075(9) 0.0103(10) 0.0031(9)
N1_1 0.0390(15) 0.0086(12) 0.0202(13) 0.0012(10) 0.0162(12) 0.0025(10)
C1_1 0.0258(15) 0.0121(14) 0.0138(14) -0.0003(11) 0.0101(12) 0.0025(11)
C2_1 0.0246(14) 0.0142(14) 0.0122(13) -0.0005(11) 0.0070(11) 0.0030(11)
C3_1 0.0335(16) 0.0142(14) 0.0141(14) -0.0027(12) 0.0088(13) -0.0013(12)
C4_1 0.0343(16) 0.0148(15) 0.0139(14) -0.0020(12) 0.0092(13) 0.0011(12)
C5_1 0.0303(16) 0.0122(14) 0.0113(13) -0.0022(11) 0.0096(12) 0.0013(12)
C6_1 0.0297(16) 0.0243(17) 0.0196(15) -0.0012(13) 0.0143(13) -0.0012(13)
C7_1 0.0258(15) 0.0200(16) 0.0152(14) 0.0005(12) 0.0066(12) 0.0009(12)
C8_1 0.0280(16) 0.0196(15) 0.0137(14) -0.0011(12) 0.0091(12) 0.0013(12)
C9_1 0.0320(17) 0.0294(18) 0.0174(15) -0.0021(14) 0.0070(13) -0.0050(14)
C10_1 0.044(2) 0.0213(18) 0.037(2) 0.0065(15) 0.0149(17) -0.0085(15)
C11_1 0.0422(19) 0.0236(17) 0.0175(15) -0.0079(13) 0.0137(14) -0.0011(14)
C12_1 0.047(2) 0.0232(17) 0.0201(16) 0.0053(14) 0.0159(15) -0.0027(15)
C13_1 0.0276(15) 0.0117(14) 0.0163(14) -0.0004(11) 0.0097(12) 0.0006(11)
C14_1 0.0305(16) 0.0079(13) 0.0223(15) 0.0048(12) 0.0136(13) 0.0001(11)
C15_1 0.0290(16) 0.0153(15) 0.0165(14) 0.0054(12) 0.0117(12) 0.0051(12)
C16_1 0.0371(18) 0.0229(17) 0.0353(19) 0.0043(15) 0.0238(16) -0.0002(14)
C17_1 0.0401(18) 0.0138(15) 0.0217(16) 0.0035(12) 0.0203(14) 0.0072(13)
Cl1_2 0.0370(5) 0.0269(5) 0.0457(6) -0.0149(4) 0.0153(4) -0.0138(4)
Cl2_2 0.0474(5) 0.0310(5) 0.0376(5) -0.0158(4) 0.0250(4) -0.0018(4)
O1_2 0.0230(10) 0.0143(10) 0.0185(10) -0.0075(8) 0.0120(9) -0.0050(8)
O2_2 0.0225(10) 0.0155(11) 0.0190(11) -0.0032(9) 0.0081(9) -0.0003(8)
O3_2 0.0271(11) 0.0099(10) 0.0191(10) -0.0021(8) 0.0096(9) -0.0014(8)
O4_2 0.0286(12) 0.0138(11) 0.0298(12) -0.0042(9) 0.0134(10) 0.0042(9)
O5_2 0.0420(14) 0.0252(13) 0.0358(14) 0.0090(11) 0.0260(12) 0.0031(10)
O6_2 0.0236(11) 0.0140(10) 0.0281(12) -0.0036(9) 0.0138(9) -0.0026(8)
O7_2 0.0366(13) 0.0170(11) 0.0345(13) 0.0013(10) 0.0225(11) 0.0068(10)
N1_2 0.0253(13) 0.0086(12) 0.0212(13) -0.0037(10) 0.0106(11) -0.0021(10)
C1_2 0.0241(14) 0.0109(13) 0.0168(14) -0.0028(11) 0.0114(12) -0.0005(11)
C2_2 0.0234(14) 0.0115(14) 0.0164(14) -0.0026(11) 0.0113(12) -0.0009(11)
C3_2 0.0213(14) 0.0118(14) 0.0222(15) -0.0062(12) 0.0105(12) -0.0050(11)
C4_2 0.0226(14) 0.0122(14) 0.0222(15) -0.0025(12) 0.0096(12) 0.0020(11)
C5_2 0.0232(14) 0.0109(14) 0.0206(15) -0.0022(12) 0.0094(12) 0.0001(11)
C6_2 0.0285(16) 0.0235(17) 0.0212(16) 0.0060(13) 0.0113(13) 0.0056(13)
C7_2 0.0306(16) 0.0179(15) 0.0255(16) 0.0036(13) 0.0177(14) 0.0049(12)
C8_2 0.0250(15) 0.0170(15) 0.0192(15) -0.0008(12) 0.0129(12) -0.0005(12)
C9_2 0.0276(16) 0.0241(17) 0.0272(17) -0.0065(14) 0.0159(14) -0.0055(13)
C10_2 0.0373(18) 0.0158(15) 0.0229(16) 0.0040(13) 0.0129(14) 0.0002(13)
C11_2 0.0247(16) 0.0181(15) 0.0242(16) -0.0050(13) 0.0071(13) -0.0031(12)
C12_2 0.0290(17) 0.0197(17) 0.040(2) 0.0018(15) 0.0130(15) 0.0086(13)
C13_2 0.0247(15) 0.0123(14) 0.0171(14) -0.0032(11) 0.0122(12) -0.0023(11)
C14_2 0.0285(15) 0.0103(14) 0.0209(15) 0.0035(12) 0.0111(13) 0.0031(11)
C15_2 0.0256(15) 0.0197(15) 0.0178(15) -0.0067(12) 0.0105(12) -0.0044(12)
C16_2 0.0332(18) 0.035(2) 0.0192(16) -0.0019(15) 0.0075(14) -0.0036(15)
C17_2 0.0330(17) 0.0175(16) 0.0302(18) -0.0124(14) 0.0154(15) -0.0059(13)
O1A 0.049(3) 0.035(3) 0.081(4) -0.018(3) 0.030(3) -0.001(2)
O1B 0.043(5) 0.079(7) 0.045(5) -0.016(5) 0.017(4) 0.012(4)

loop_
_atom_type_symbol
_atom_type_description
_atom_type_scat_dispersion_real
_atom_type_scat_dispersion_imag
_atom_type_scat_source
C C 0.0033 0.0016 'International Tables Vol C Tables 4.2.6.8 and 6.1.1.4'
H H 0.0000 0.0000 'International Tables Vol C Tables 4.2.6.8 and 6.1.1.4'
N N 0.0061 0.0033 'International Tables Vol C Tables 4.2.6.8 and 6.1.1.4'
O O 0.0106 0.0060 'International Tables Vol C Tables 4.2.6.8 and 6.1.1.4'
Cl Cl 0.1484 0.1585 'International Tables Vol C Tables 4.2.6.8 and 6.1.1.4'

loop_
_geom_angle_atom_site_label_1
_geom_angle_atom_site_label_2
_geom_angle_atom_site_label_3
_geom_angle
_geom_angle_site_symmetry_1
_geom_angle_site_symmetry_3
_geom_angle_publ_flag
C2_1 O1_1 C3_1 113.4(2) . . ?
C4_1 O2_1 C5_1 112.0(2) . . ?
C3_1 O3_1 C10_1 116.0(3) . . ?
C4_1 O4_1 C12_1 115.4(3) . . ?
C14_1 O6_1 C15_1 107.9(2) . . ?
C14_1 N1_1 C13_1 112.0(2) . . ?
C14_1 N1_1 H1_1 124.0 . . ?
C13_1 N1_1 H1_1 124.0 . . ?
C2_1 C1_1 C8_1 108.9(2) . . ?
C2_1 C1_1 C13_1 109.1(2) . . ?
C8_1 C1_1 C13_1 114.1(2) . . ?
C2_1 C1_1 H1A_1 108.2 . . ?
C8_1 C1_1 H1A_1 108.2 . . ?
C13_1 C1_1 H1A_1 108.2 . . ?
O1_1 C2_1 C5_1 109.3(2) . . ?
O1_1 C2_1 C1_1 107.1(2) . . ?
C5_1 C2_1 C1_1 111.2(2) . . ?
O1_1 C2_1 H2_1 109.7 . . ?
C5_1 C2_1 H2_1 109.7 . . ?
C1_1 C2_1 H2_1 109.7 . . ?
O3_1 C3_1 O1_1 110.4(2) . . ?
O3_1 C3_1 C9_1 113.2(3) . . ?
O1_1 C3_1 C9_1 105.0(3) . . ?
O3_1 C3_1 C4_1 104.8(3) . . ?
O1_1 C3_1 C4_1 110.2(2) . . ?
C9_1 C3_1 C4_1 113.3(3) . . ?
O4_1 C4_1 O2_1 109.5(2) . . ?
O4_1 C4_1 C11_1 112.4(3) . . ?
O2_1 C4_1 C11_1 106.5(3) . . ?
O4_1 C4_1 C3_1 105.0(2) . . ?
O2_1 C4_1 C3_1 110.1(2) . . ?
C11_1 C4_1 C3_1 113.3(3) . . ?
O2_1 C5_1 C2_1 108.7(2) . . ?
O2_1 C5_1 C6_1 108.5(2) . . ?
C2_1 C5_1 C6_1 112.9(2) . . ?
O2_1 C5_1 H5_1 108.9 . . ?
C2_1 C5_1 H5_1 108.9 . . ?
C6_1 C5_1 H5_1 108.9 . . ?
C5_1 C6_1 C7_1 108.7(3) . . ?
C5_1 C6_1 H6A_1 109.9 . . ?
C7_1 C6_1 H6A_1 109.9 . . ?
C5_1 C6_1 H6AB_1 109.9 . . ?
C7_1 C6_1 H6AB_1 109.9 . . ?
H6A_1 C6_1 H6AB_1 108.3 . . ?
O5_1 C7_1 C8_1 122.0(3) . . ?
O5_1 C7_1 C6_1 122.5(3) . . ?
C8_1 C7_1 C6_1 115.5(3) . . ?
C7_1 C8_1 C1_1 113.6(2) . . ?
C7_1 C8_1 H8A_1 108.9 . . ?
C1_1 C8_1 H8A_1 108.9 . . ?
C7_1 C8_1 H8AB_1 108.9 . . ?
C1_1 C8_1 H8AB_1 108.9 . . ?
H8A_1 C8_1 H8AB_1 107.7 . . ?
C3_1 C9_1 H9A_1 109.5 . . ?
C3_1 C9_1 H9B_1 109.5 . . ?
H9A_1 C9_1 H9B_1 109.5 . . ?
C3_1 C9_1 H9C_1 109.5 . . ?
H9A_1 C9_1 H9C_1 109.5 . . ?
H9B_1 C9_1 H9C_1 109.5 . . ?
O3_1 C10_1 H10A_1 109.5 . . ?
O3_1 C10_1 H10B_1 109.5 . . ?
H10A_1 C10_1 H10B_1 109.5 . . ?
O3_1 C10_1 H10C_1 109.5 . . ?
H10A_1 C10_1 H10C_1 109.5 . . ?
H10B_1 C10_1 H10C_1 109.5 . . ?
C4_1 C11_1 H11A_1 109.5 . . ?
C4_1 C11_1 H11B_1 109.5 . . ?
H11A_1 C11_1 H11B_1 109.5 . . ?
C4_1 C11_1 H11C_1 109.5 . . ?
H11A_1 C11_1 H11C_1 109.5 . . ?
H11B_1 C11_1 H11C_1 109.5 . . ?
O4_1 C12_1 H12A_1 109.5 . . ?
O4_1 C12_1 H12B_1 109.5 . . ?
H12A_1 C12_1 H12B_1 109.5 . . ?
O4_1 C12_1 H12C_1 109.5 . . ?
H12A_1 C12_1 H12C_1 109.5 . . ?
H12B_1 C12_1 H12C_1 109.5 . . ?
N1_1 C13_1 C1_1 111.8(2) . . ?
N1_1 C13_1 C15_1 98.0(2) . . ?
C1_1 C13_1 C15_1 119.1(2) . . ?
N1_1 C13_1 H13_1 109.1 . . ?
C1_1 C13_1 H13_1 109.1 . . ?
C15_1 C13_1 H13_1 109.1 . . ?
O7_1 C14_1 N1_1 129.5(3) . . ?
O7_1 C14_1 O6_1 120.8(3) . . ?
N1_1 C14_1 O6_1 109.7(3) . . ?
O6_1 C15_1 C16_1 107.4(2) . . ?
O6_1 C15_1 C17_1 105.5(2) . . ?
C16_1 C15_1 C17_1 113.7(3) . . ?
O6_1 C15_1 C13_1 103.0(2) . . ?
C16_1 C15_1 C13_1 111.8(3) . . ?
C17_1 C15_1 C13_1 114.3(2) . . ?
C15_1 C16_1 H16A_1 109.5 . . ?
C15_1 C16_1 H16B_1 109.5 . . ?
H16A_1 C16_1 H16B_1 109.5 . . ?
C15_1 C16_1 H16C_1 109.5 . . ?
H16A_1 C16_1 H16C_1 109.5 . . ?
H16B_1 C16_1 H16C_1 109.5 . . ?
C15_1 C17_1 Cl2_1 109.8(2) . . ?
C15_1 C17_1 Cl1_1 110.7(2) . . ?
Cl2_1 C17_1 Cl1_1 110.01(17) . . ?
C15_1 C17_1 H17_1 108.7 . . ?
Cl2_1 C17_1 H17_1 108.7 . . ?
Cl1_1 C17_1 H17_1 108.7 . . ?
C3_2 O1_2 C2_2 113.5(2) . . ?
C4_2 O2_2 C5_2 111.9(2) . . ?
C3_2 O3_2 C10_2 115.0(2) . . ?
C4_2 O4_2 C12_2 114.3(2) . . ?
C14_2 O6_2 C15_2 107.5(2) . . ?
C14_2 N1_2 C13_2 111.5(2) . . ?
C14_2 N1_2 H1_2 124.2 . . ?
C13_2 N1_2 H1_2 124.2 . . ?
C2_2 C1_2 C8_2 109.1(2) . . ?
C2_2 C1_2 C13_2 109.0(2) . . ?
C8_2 C1_2 C13_2 112.9(2) . . ?
C2_2 C1_2 H1A_2 108.6 . . ?
C8_2 C1_2 H1A_2 108.6 . . ?
C13_2 C1_2 H1A_2 108.6 . . ?
O1_2 C2_2 C5_2 107.5(2) . . ?
O1_2 C2_2 C1_2 107.9(2) . . ?
C5_2 C2_2 C1_2 112.6(2) . . ?
O1_2 C2_2 H2_2 109.6 . . ?
C5_2 C2_2 H2_2 109.6 . . ?
C1_2 C2_2 H2_2 109.6 . . ?
O3_2 C3_2 O1_2 109.7(2) . . ?
O3_2 C3_2 C9_2 112.9(3) . . ?
O1_2 C3_2 C9_2 105.7(2) . . ?
O3_2 C3_2 C4_2 104.4(2) . . ?
O1_2 C3_2 C4_2 111.5(2) . . ?
C9_2 C3_2 C4_2 112.7(3) . . ?
O2_2 C4_2 O4_2 110.3(2) . . ?
O2_2 C4_2 C11_2 106.4(2) . . ?
O4_2 C4_2 C11_2 111.7(2) . . ?
O2_2 C4_2 C3_2 110.6(2) . . ?
O4_2 C4_2 C3_2 105.0(2) . . ?
C11_2 C4_2 C3_2 113.0(3) . . ?
O2_2 C5_2 C2_2 108.2(2) . . ?
O2_2 C5_2 C6_2 107.8(2) . . ?
C2_2 C5_2 C6_2 113.7(2) . . ?
O2_2 C5_2 H5_2 109.0 . . ?
C2_2 C5_2 H5_2 109.0 . . ?
C6_2 C5_2 H5_2 109.0 . . ?
C7_2 C6_2 C5_2 109.3(3) . . ?
C7_2 C6_2 H6A_2 109.8 . . ?
C5_2 C6_2 H6A_2 109.8 . . ?
C7_2 C6_2 H6AB_2 109.8 . . ?
C5_2 C6_2 H6AB_2 109.8 . . ?
H6A_2 C6_2 H6AB_2 108.3 . . ?
O5_2 C7_2 C8_2 121.8(3) . . ?
O5_2 C7_2 C6_2 122.8(3) . . ?
C8_2 C7_2 C6_2 115.3(3) . . ?
C7_2 C8_2 C1_2 114.4(2) . . ?
C7_2 C8_2 H8A_2 108.7 . . ?
C1_2 C8_2 H8A_2 108.7 . . ?
C7_2 C8_2 H8AB_2 108.7 . . ?
C1_2 C8_2 H8AB_2 108.7 . . ?
H8A_2 C8_2 H8AB_2 107.6 . . ?
C3_2 C9_2 H9A_2 109.5 . . ?
C3_2 C9_2 H9B_2 109.5 . . ?
H9A_2 C9_2 H9B_2 109.5 . . ?
C3_2 C9_2 H9C_2 109.5 . . ?
H9A_2 C9_2 H9C_2 109.5 . . ?
H9B_2 C9_2 H9C_2 109.5 . . ?
O3_2 C10_2 H10A_2 109.5 . . ?
O3_2 C10_2 H10B_2 109.5 . . ?
H10A_2 C10_2 H10B_2 109.5 . . ?
O3_2 C10_2 H10C_2 109.5 . . ?
H10A_2 C10_2 H10C_2 109.5 . . ?
H10B_2 C10_2 H10C_2 109.5 . . ?
C4_2 C11_2 H11A_2 109.5 . . ?
C4_2 C11_2 H11B_2 109.5 . . ?
H11A_2 C11_2 H11B_2 109.5 . . ?
C4_2 C11_2 H11C_2 109.5 . . ?
H11A_2 C11_2 H11C_2 109.5 . . ?
H11B_2 C11_2 H11C_2 109.5 . . ?
O4_2 C12_2 H12A_2 109.5 . . ?
O4_2 C12_2 H12B_2 109.5 . . ?
H12A_2 C12_2 H12B_2 109.5 . . ?
O4_2 C12_2 H12C_2 109.5 . . ?
H12A_2 C12_2 H12C_2 109.5 . . ?
H12B_2 C12_2 H12C_2 109.5 . . ?
N1_2 C13_2 C1_2 111.3(2) . . ?
N1_2 C13_2 C15_2 97.5(2) . . ?
C1_2 C13_2 C15_2 120.1(2) . . ?
N1_2 C13_2 H13_2 109.0 . . ?
C1_2 C13_2 H13_2 109.0 . . ?
C15_2 C13_2 H13_2 109.0 . . ?
O7_2 C14_2 N1_2 129.1(3) . . ?
O7_2 C14_2 O6_2 121.1(3) . . ?
N1_2 C14_2 O6_2 109.9(3) . . ?
O6_2 C15_2 C16_2 107.5(3) . . ?
O6_2 C15_2 C17_2 106.1(2) . . ?
C16_2 C15_2 C17_2 113.2(3) . . ?
O6_2 C15_2 C13_2 103.0(2) . . ?
C16_2 C15_2 C13_2 110.7(3) . . ?
C17_2 C15_2 C13_2 115.5(3) . . ?
C15_2 C16_2 H16A_2 109.5 . . ?
C15_2 C16_2 H16B_2 109.5 . . ?
H16A_2 C16_2 H16B_2 109.5 . . ?
C15_2 C16_2 H16C_2 109.5 . . ?
H16A_2 C16_2 H16C_2 109.5 . . ?
H16B_2 C16_2 H16C_2 109.5 . . ?
C15_2 C17_2 Cl2_2 109.7(2) . . ?
C15_2 C17_2 Cl1_2 111.0(2) . . ?
Cl2_2 C17_2 Cl1_2 110.36(17) . . ?
C15_2 C17_2 H17_2 108.6 . . ?
Cl2_2 C17_2 H17_2 108.6 . . ?
Cl1_2 C17_2 H17_2 108.6 . . ?
H1O1 O1A H1O2 106(2) . . ?
H2O1 O1B H2O2 106(2) . . ?

loop_
_geom_bond_atom_site_label_1
_geom_bond_atom_site_label_2
_geom_bond_distance
_geom_bond_site_symmetry_2
_geom_bond_publ_flag
Cl1_1 C17_1 1.787(3) . ?
Cl2_1 C17_1 1.771(3) . ?
O1_1 C2_1 1.438(4) . ?
O1_1 C3_1 1.440(4) . ?
O2_1 C4_1 1.429(4) . ?
O2_1 C5_1 1.438(3) . ?
O3_1 C3_1 1.410(4) . ?
O3_1 C10_1 1.432(4) . ?
O4_1 C4_1 1.424(4) . ?
O4_1 C12_1 1.431(4) . ?
O5_1 C7_1 1.219(4) . ?
O6_1 C14_1 1.364(4) . ?
O6_1 C15_1 1.465(4) . ?
O7_1 C14_1 1.213(4) . ?
N1_1 C14_1 1.341(4) . ?
N1_1 C13_1 1.461(4) . ?
N1_1 H1_1 0.8800 . ?
C1_1 C2_1 1.534(4) . ?
C1_1 C8_1 1.545(4) . ?
C1_1 C13_1 1.547(4) . ?
C1_1 H1A_1 1.0000 . ?
C2_1 C5_1 1.506(4) . ?
C2_1 H2_1 1.0000 . ?
C3_1 C9_1 1.514(5) . ?
C3_1 C4_1 1.551(4) . ?
C4_1 C11_1 1.514(4) . ?
C5_1 C6_1 1.514(4) . ?
C5_1 H5_1 1.0000 . ?
C6_1 C7_1 1.522(4) . ?
C6_1 H6A_1 0.9900 . ?
C6_1 H6AB_1 0.9900 . ?
C7_1 C8_1 1.516(4) . ?
C8_1 H8A_1 0.9900 . ?
C8_1 H8AB_1 0.9900 . ?
C9_1 H9A_1 0.9800 . ?
C9_1 H9B_1 0.9800 . ?
C9_1 H9C_1 0.9800 . ?
C10_1 H10A_1 0.9800 . ?
C10_1 H10B_1 0.9800 . ?
C10_1 H10C_1 0.9800 . ?
C11_1 H11A_1 0.9800 . ?
C11_1 H11B_1 0.9800 . ?
C11_1 H11C_1 0.9800 . ?
C12_1 H12A_1 0.9800 . ?
C12_1 H12B_1 0.9800 . ?
C12_1 H12C_1 0.9800 . ?
C13_1 C15_1 1.558(4) . ?
C13_1 H13_1 1.0000 . ?
C15_1 C16_1 1.515(4) . ?
C15_1 C17_1 1.536(4) . ?
C16_1 H16A_1 0.9800 . ?
C16_1 H16B_1 0.9800 . ?
C16_1 H16C_1 0.9800 . ?
C17_1 H17_1 1.0000 . ?
Cl1_2 C17_2 1.787(3) . ?
Cl2_2 C17_2 1.773(3) . ?
O1_2 C3_2 1.430(3) . ?
O1_2 C2_2 1.440(3) . ?
O2_2 C4_2 1.420(4) . ?
O2_2 C5_2 1.438(4) . ?
O3_2 C3_2 1.424(3) . ?
O3_2 C10_2 1.430(4) . ?
O4_2 C4_2 1.426(4) . ?
O4_2 C12_2 1.440(4) . ?
O5_2 C7_2 1.218(4) . ?
O6_2 C14_2 1.361(4) . ?
O6_2 C15_2 1.457(4) . ?
O7_2 C14_2 1.219(4) . ?
N1_2 C14_2 1.342(4) . ?
N1_2 C13_2 1.462(4) . ?
N1_2 H1_2 0.8800 . ?
C1_2 C2_2 1.530(4) . ?
C1_2 C8_2 1.548(4) . ?
C1_2 C13_2 1.551(4) . ?
C1_2 H1A_2 1.0000 . ?
C2_2 C5_2 1.507(4) . ?
C2_2 H2_2 1.0000 . ?
C3_2 C9_2 1.525(4) . ?
C3_2 C4_2 1.561(4) . ?
C4_2 C11_2 1.519(4) . ?
C5_2 C6_2 1.524(4) . ?
C5_2 H5_2 1.0000 . ?
C6_2 C7_2 1.511(5) . ?
C6_2 H6A_2 0.9900 . ?
C6_2 H6AB_2 0.9900 . ?
C7_2 C8_2 1.510(4) . ?
C8_2 H8A_2 0.9900 . ?
C8_2 H8AB_2 0.9900 . ?
C9_2 H9A_2 0.9800 . ?
C9_2 H9B_2 0.9800 . ?
C9_2 H9C_2 0.9800 . ?
C10_2 H10A_2 0.9800 . ?
C10_2 H10B_2 0.9800 . ?
C10_2 H10C_2 0.9800 . ?
C11_2 H11A_2 0.9800 . ?
C11_2 H11B_2 0.9800 . ?
C11_2 H11C_2 0.9800 . ?
C12_2 H12A_2 0.9800 . ?
C12_2 H12B_2 0.9800 . ?
C12_2 H12C_2 0.9800 . ?
C13_2 C15_2 1.556(4) . ?
C13_2 H13_2 1.0000 . ?
C15_2 C16_2 1.532(5) . ?
C15_2 C17_2 1.537(4) . ?
C16_2 H16A_2 0.9800 . ?
C16_2 H16B_2 0.9800 . ?
C16_2 H16C_2 0.9800 . ?
C17_2 H17_2 1.0000 . ?
O1A H1O1 0.899(10) . ?
O1A H1O2 0.897(10) . ?
O1B H2O1 0.901(10) . ?
O1B H2O2 0.899(10) . ?
